data_7154691
loop_
_publ_author_name
'Phani Babu Tiruveedhula, V. V. N.'
'Methuku, Kashi Reddy'
'Deschamps, Jeffrey R.'
'Cook, James M.'

_publ_section_title
;
 Synthesis of aza and carbocyclic \b-carbolines for the treatment of
 alcohol abuse. Regiospecific solution to the problem of 3,6-disubstituted
 \b- and aza-\b-carboline specificity.
;
_journal_issue 43
_journal_name_full 'Organic &amp; biomolecular chemistry'
_journal_page_first 10705
_journal_page_last 10715
_journal_paper_doi 10.1039/c5ob01572c
_journal_volume 13
_journal_year 2015
_chemical_formula_moiety '4(C16 H16 N2 O2), C H3 Br'
_chemical_formula_sum 'C65 H67 Br N8 O8'
_chemical_formula_weight 1168.17
_space_group_crystal_system monoclinic
_space_group_IT_number 15
_space_group_name_Hall '-C 2yc'
_space_group_name_H-M_alt 'C 1 2/c 1'
_symmetry_space_group_name_Hall '-C 2yc'
_symmetry_space_group_name_H-M 'C 1 2/c 1'
_atom_sites_solution_hydrogens mixed
_audit_creation_method SHELXL-2014/7
_audit_update_record
;
2015-08-31 deposited with the CCDC.
2015-09-03 downloaded from the CCDC.
;
_cell_angle_alpha 90
_cell_angle_beta 101.694(4)
_cell_angle_gamma 90
_cell_formula_units_Z 4
_cell_length_a 16.0850(12)
_cell_length_b 15.4499(15)
_cell_length_c 25.045(2)
_cell_measurement_reflns_used 7723
_cell_measurement_temperature 150(2)
_cell_measurement_theta_max 28.01
_cell_measurement_theta_min 2.30
_cell_volume 6094.8(9)
_computing_structure_refinement 'SHELXL-2014/7 (Sheldrick, 2014)'
_diffrn_ambient_temperature 150(2)
_diffrn_measured_fraction_theta_full 0.999
_diffrn_measured_fraction_theta_max 0.991
_diffrn_measurement_device_type 'Bruker APEX 2 CCD'
_diffrn_measurement_method '\w scans'
_diffrn_radiation_monochromator graphite
_diffrn_radiation_source 'sealed tube'
_diffrn_radiation_type MoK\a
_diffrn_radiation_wavelength 0.71073
_diffrn_reflns_av_R_equivalents 0.0488
_diffrn_reflns_av_unetI/netI 0.0458
_diffrn_reflns_laue_measured_fraction_full 0.999
_diffrn_reflns_laue_measured_fraction_max 0.991
_diffrn_reflns_limit_h_max 22
_diffrn_reflns_limit_h_min -19
_diffrn_reflns_limit_k_max 21
_diffrn_reflns_limit_k_min -21
_diffrn_reflns_limit_l_max 33
_diffrn_reflns_limit_l_min -33
_diffrn_reflns_number 30149
_diffrn_reflns_point_group_measured_fraction_full 0.999
_diffrn_reflns_point_group_measured_fraction_max 0.991
_diffrn_reflns_theta_full 25.000
_diffrn_reflns_theta_max 29.172
_diffrn_reflns_theta_min 1.661
_exptl_absorpt_coefficient_mu 0.735
_exptl_absorpt_correction_T_max 0.8222
_exptl_absorpt_correction_T_min 0.7495
_exptl_absorpt_correction_type multi-scan
_exptl_absorpt_process_details 'SADABS v2.10 (Bruker, 2000c)'
_exptl_crystal_colour yellow
_exptl_crystal_density_diffrn 1.273
_exptl_crystal_description prisim
_exptl_crystal_F_000 2448
_exptl_crystal_size_max 0.416
_exptl_crystal_size_mid 0.374
_exptl_crystal_size_min 0.277
_refine_diff_density_max 0.484
_refine_diff_density_min -1.114
_refine_diff_density_rms 0.077
_refine_ls_extinction_method none
_refine_ls_goodness_of_fit_ref 1.000
_refine_ls_hydrogen_treatment mixed
_refine_ls_matrix_type full
_refine_ls_number_parameters 390
_refine_ls_number_reflns 8179
_refine_ls_number_restraints 6
_refine_ls_restrained_S_all 0.999
_refine_ls_R_factor_all 0.0943
_refine_ls_R_factor_gt 0.0701
_refine_ls_shift/su_max 0.006
_refine_ls_shift/su_mean 0.000
_refine_ls_structure_factor_coef Fsqd
_refine_ls_weighting_details 'w=1/[\s^2^(Fo^2^)+(0.1212P)^2^+11.4547P] where P=(Fo^2^+2Fc^2^)/3'
_refine_ls_weighting_scheme calc
_refine_ls_wR_factor_gt 0.1978
_refine_ls_wR_factor_ref 0.2204
_reflns_Friedel_coverage 0.000
_reflns_number_gt 5960
_reflns_number_total 8179
_reflns_threshold_expression 'I > 2\s(I)'
_cod_data_source_file c5ob01572c2.cif
_cod_data_source_block cook141
_cod_depositor_comments 'Adding full bibliography for 7154688--7154691.cif.'
_cod_original_cell_volume 6094.7(9)
_cod_database_code 7154691
_shelx_shelxl_version_number 2014/7
_shelx_space_group_comment
;
The symmetry employed for this shelxl refinement is uniquely defined
by the following loop, which should always be used as a source of
symmetry information in preference to the above space-group names.
They are only intended as comments.
;
_shelx_estimated_absorpt_t_min 0.750
_shelx_estimated_absorpt_t_max 0.822

loop_
_space_group_symop_operation_xyz
'x, y, z'
'-x, y, -z+1/2'
'x+1/2, y+1/2, z'
'-x+1/2, y+1/2, -z+1/2'
'-x, -y, -z'
'x, -y, z-1/2'
'-x+1/2, -y+1/2, -z'
'x+1/2, -y+1/2, z-1/2'

loop_
_atom_site_label
_atom_site_type_symbol
_atom_site_fract_x
_atom_site_fract_y
_atom_site_fract_z
_atom_site_U_iso_or_equiv
_atom_site_adp_type
_atom_site_occupancy
_atom_site_site_symmetry_order
_atom_site_calc_flag
_atom_site_refinement_flags_posn
_atom_site_refinement_flags_adp
_atom_site_refinement_flags_occupancy
N1 N -0.12003(11) 0.20342(11) 0.12926(7) 0.0277(4) Uani 1 1 d . . .
C2 C -0.19981(13) 0.23015(14) 0.12384(9) 0.0307(4) Uani 1 1 d . . .
H2A H -0.2338 0.2078 0.1476 0.037 Uiso 1 1 calc R U .
C3 C -0.23475(12) 0.29030(13) 0.08404(8) 0.0260(4) Uani 1 1 d . . .
N4 N -0.31387(11) 0.32699(12) 0.07282(7) 0.0300(4) Uani 1 1 d . . .
H4A H -0.3552 0.3165 0.0902 0.036 Uiso 1 1 calc R U .
C5 C -0.31774(13) 0.38312(13) 0.02979(8) 0.0279(4) Uani 1 1 d . . .
C6 C -0.38610(15) 0.43418(15) 0.00397(9) 0.0344(5) Uani 1 1 d . . .
H6A H -0.4387 0.4341 0.0157 0.041 Uiso 1 1 calc R U .
C7 C -0.37370(17) 0.48448(16) -0.03911(9) 0.0395(5) Uani 1 1 d . . .
H7A H -0.4189 0.5200 -0.0572 0.047 Uiso 1 1 calc R U .
C8 C -0.29658(17) 0.48514(16) -0.05720(9) 0.0395(5) Uani 1 1 d . . .
H8A H -0.2905 0.5208 -0.0871 0.047 Uiso 1 1 calc R U .
C9 C -0.22956(15) 0.43426(15) -0.03186(9) 0.0332(5) Uani 1 1 d . . .
H9A H -0.1774 0.4343 -0.0442 0.040 Uiso 1 1 calc R U .
C10 C -0.23975(13) 0.38276(13) 0.01221(8) 0.0257(4) Uani 1 1 d . . .
C11 C -0.18579(13) 0.32299(12) 0.04763(8) 0.0241(4) Uani 1 1 d . . .
C12 C -0.10290(13) 0.29451(12) 0.05334(8) 0.0248(4) Uani 1 1 d . . .
H12A H -0.0678 0.3145 0.0296 0.030 Uiso 1 1 calc R U .
C13 C -0.07260(12) 0.23586(12) 0.09479(8) 0.0245(4) Uani 1 1 d . . .
C14 C 0.01619(13) 0.20368(12) 0.10508(8) 0.0257(4) Uani 1 1 d . . .
O14 O 0.04230(9) 0.14438(9) 0.13549(7) 0.0324(3) Uani 1 1 d . . .
O15 O 0.06299(9) 0.25036(10) 0.07716(6) 0.0331(3) Uani 1 1 d . . .
C16 C 0.15438(14) 0.23423(15) 0.08015(9) 0.0335(5) Uani 1 1 d . . .
C17 C 0.17587(18) 0.3022(2) 0.04129(13) 0.0543(7) Uani 1 1 d . . .
H17A H 0.1618 0.3598 0.0534 0.081 Uiso 1 1 calc R U .
H17B H 0.1430 0.2913 0.0045 0.081 Uiso 1 1 calc R U .
H17C H 0.2366 0.2996 0.0409 0.081 Uiso 1 1 calc R U .
C18 C 0.20271(16) 0.2512(2) 0.13716(12) 0.0496(7) Uani 1 1 d . . .
H18A H 0.1838 0.2109 0.1624 0.074 Uiso 1 1 calc R U .
H18B H 0.1923 0.3108 0.1476 0.074 Uiso 1 1 calc R U .
H18C H 0.2636 0.2431 0.1386 0.074 Uiso 1 1 calc R U .
C19 C 0.1673(2) 0.1438(2) 0.06073(15) 0.0682(8) Uani 1 1 d . . .
H19A H 0.1553 0.1018 0.0875 0.102 Uiso 1 1 calc R U .
H19B H 0.2262 0.1371 0.0565 0.102 Uiso 1 1 calc R U .
H19C H 0.1288 0.1338 0.0256 0.102 Uiso 1 1 calc R U .
N1' N -0.04562(11) -0.15490(11) 0.37005(7) 0.0266(4) Uani 1 1 d . . .
C2' C -0.02725(12) -0.07371(13) 0.35881(8) 0.0260(4) Uani 1 1 d . . .
H2'A H -0.0571 -0.0272 0.3712 0.031 Uiso 1 1 calc R U .
C3' C 0.03531(12) -0.05615(12) 0.32907(8) 0.0233(4) Uani 1 1 d . . .
N4' N 0.06538(11) 0.02165(10) 0.31447(7) 0.0269(4) Uani 1 1 d . . .
H4'A H 0.0486 0.0731 0.3230 0.032 Uiso 1 1 calc R U .
C5' C 0.12659(13) 0.00538(13) 0.28403(8) 0.0259(4) Uani 1 1 d . . .
C6' C 0.17283(15) 0.06424(14) 0.25920(9) 0.0338(5) Uani 1 1 d . . .
H6'A H 0.1667 0.1249 0.2631 0.041 Uiso 1 1 calc R U .
C7' C 0.22756(15) 0.03063(15) 0.22894(10) 0.0374(5) Uani 1 1 d . . .
H7'A H 0.2599 0.0692 0.2118 0.045 Uiso 1 1 calc R U .
C8' C 0.23725(14) -0.05968(15) 0.22252(9) 0.0344(5) Uani 1 1 d . . .
H8'A H 0.2752 -0.0806 0.2009 0.041 Uiso 1 1 calc R U .
C9' C 0.19176(13) -0.11741(14) 0.24752(8) 0.0294(4) Uani 1 1 d . . .
H9'A H 0.1984 -0.1780 0.2436 0.035 Uiso 1 1 calc R U .
C10' C 0.13566(12) -0.08499(12) 0.27878(8) 0.0240(4) Uani 1 1 d . . .
C11' C 0.07779(12) -0.12461(12) 0.30835(8) 0.0226(4) Uani 1 1 d . . .
C12' C 0.05734(12) -0.20929(12) 0.32024(8) 0.0243(4) Uani 1 1 d . . .
H12B H 0.0842 -0.2574 0.3072 0.029 Uiso 1 1 calc R U .
C13' C -0.00332(12) -0.22081(12) 0.35171(8) 0.0250(4) Uani 1 1 d . . .
C14' C -0.02895(13) -0.30856(13) 0.36866(9) 0.0290(4) Uani 1 1 d . . .
O14' O -0.08624(11) -0.31991(10) 0.39196(8) 0.0446(4) Uani 1 1 d . . .
O15' O 0.02202(10) -0.37054(9) 0.35568(6) 0.0310(3) Uani 1 1 d . . .
C16' C 0.01099(15) -0.46190(13) 0.37032(9) 0.0323(5) Uani 1 1 d . . .
C17' C -0.0764(2) -0.49385(18) 0.34370(14) 0.0565(8) Uani 1 1 d . . .
H17D H -0.1193 -0.4631 0.3592 0.085 Uiso 1 1 calc R U .
H17E H -0.0804 -0.5561 0.3503 0.085 Uiso 1 1 calc R U .
H17F H -0.0862 -0.4830 0.3044 0.085 Uiso 1 1 calc R U .
C18' C 0.07930(19) -0.50730(15) 0.34678(11) 0.0460(6) Uani 1 1 d . . .
H18D H 0.1350 -0.4832 0.3632 0.069 Uiso 1 1 calc R U .
H18E H 0.0683 -0.4987 0.3072 0.069 Uiso 1 1 calc R U .
H18F H 0.0786 -0.5694 0.3548 0.069 Uiso 1 1 calc R U .
C19' C 0.0286(2) -0.47065(18) 0.43184(11) 0.0521(7) Uani 1 1 d . . .
H19D H 0.0851 -0.4474 0.4472 0.078 Uiso 1 1 calc R U .
H19E H 0.0264 -0.5319 0.4417 0.078 Uiso 1 1 calc R U .
H19F H -0.0143 -0.4384 0.4464 0.078 Uiso 1 1 calc R U .
Br1S Br 0.08645(4) 0.30756(4) 0.24099(3) 0.05724(16) Uani 0.5 1 d . . P
C1S C 0.0000 0.24257(8) 0.2500 0.0297(6) Uani 1 2 d DS T P
H1SA H -0.0020(3) 0.21596(15) 0.28435(5) 0.036 Uiso 0.5 1 d D U P
H1SB H -0.0310(2) 0.20738(12) 0.22112(7) 0.036 Uiso 0.5 1 d D U P
H1SC H -0.0260(2) 0.29864(8) 0.24856(14) 0.036 Uiso 0.5 1 d D U P

loop_
_atom_site_aniso_label
_atom_site_aniso_U_11
_atom_site_aniso_U_22
_atom_site_aniso_U_33
_atom_site_aniso_U_23
_atom_site_aniso_U_13
_atom_site_aniso_U_12
N1 0.0259(8) 0.0235(8) 0.0346(8) 0.0040(6) 0.0081(6) -0.0064(6)
C2 0.0266(9) 0.0316(10) 0.0359(10) 0.0062(8) 0.0114(8) -0.0064(8)
C3 0.0228(9) 0.0237(9) 0.0323(9) -0.0018(7) 0.0077(7) -0.0055(7)
N4 0.0244(8) 0.0317(9) 0.0352(8) 0.0026(7) 0.0088(7) -0.0026(7)
C5 0.0309(10) 0.0228(9) 0.0287(9) -0.0049(7) 0.0026(8) -0.0037(7)
C6 0.0317(11) 0.0370(11) 0.0327(10) -0.0067(9) 0.0023(8) 0.0024(9)
C7 0.0458(13) 0.0361(11) 0.0318(10) -0.0022(9) -0.0033(9) 0.0064(10)
C8 0.0504(14) 0.0343(11) 0.0308(10) 0.0042(9) 0.0015(10) -0.0010(10)
C9 0.0359(11) 0.0322(10) 0.0308(9) 0.0022(8) 0.0051(8) -0.0052(9)
C10 0.0288(9) 0.0216(8) 0.0265(8) -0.0032(7) 0.0050(7) -0.0038(7)
C11 0.0281(9) 0.0181(8) 0.0268(8) -0.0042(7) 0.0068(7) -0.0081(7)
C12 0.0278(9) 0.0193(8) 0.0289(8) -0.0033(7) 0.0097(7) -0.0076(7)
C13 0.0251(9) 0.0188(8) 0.0303(9) -0.0028(7) 0.0075(7) -0.0072(7)
C14 0.0257(9) 0.0207(8) 0.0318(9) -0.0028(7) 0.0088(7) -0.0058(7)
O14 0.0278(7) 0.0237(7) 0.0475(8) 0.0059(6) 0.0119(6) -0.0003(6)
O15 0.0252(7) 0.0345(8) 0.0415(8) 0.0069(6) 0.0115(6) -0.0034(6)
C16 0.0255(9) 0.0338(10) 0.0453(11) -0.0036(9) 0.0173(8) -0.0027(8)
C17 0.0408(13) 0.0610(17) 0.0697(16) 0.0155(13) 0.0318(11) -0.0042(12)
C18 0.0264(11) 0.0677(18) 0.0550(14) -0.0038(13) 0.0089(10) -0.0079(11)
C19 0.0746(18) 0.0427(15) 0.103(2) -0.0222(15) 0.0555(15) -0.0040(13)
N1' 0.0229(8) 0.0216(7) 0.0356(8) -0.0036(6) 0.0069(6) 0.0046(6)
C2' 0.0238(9) 0.0216(8) 0.0317(9) -0.0036(7) 0.0038(7) 0.0052(7)
C3' 0.0228(8) 0.0186(8) 0.0265(8) -0.0022(7) 0.0005(7) 0.0035(7)
N4' 0.0306(8) 0.0171(7) 0.0334(8) -0.0001(6) 0.0076(7) 0.0057(6)
C5' 0.0251(9) 0.0226(9) 0.0287(9) 0.0018(7) 0.0024(7) 0.0039(7)
C6' 0.0364(11) 0.0224(9) 0.0419(11) 0.0073(8) 0.0061(9) 0.0036(8)
C7' 0.0349(11) 0.0333(11) 0.0452(12) 0.0116(9) 0.0108(9) 0.0023(9)
C8' 0.0305(10) 0.0355(11) 0.0394(11) 0.0047(9) 0.0118(8) 0.0060(9)
C9' 0.0272(9) 0.0275(9) 0.0336(10) 0.0012(8) 0.0066(8) 0.0070(8)
C10' 0.0218(8) 0.0221(8) 0.0264(8) 0.0014(7) 0.0011(7) 0.0051(7)
C11' 0.0200(8) 0.0206(8) 0.0258(8) -0.0021(7) 0.0016(7) 0.0033(7)
C12' 0.0224(8) 0.0195(8) 0.0308(9) -0.0027(7) 0.0046(7) 0.0039(7)
C13' 0.0215(8) 0.0209(8) 0.0325(9) -0.0025(7) 0.0052(7) 0.0034(7)
C14' 0.0262(9) 0.0221(9) 0.0398(10) -0.0033(8) 0.0094(8) 0.0021(7)
O14' 0.0406(8) 0.0250(7) 0.0777(11) -0.0017(7) 0.0348(8) 0.0018(6)
O15' 0.0350(7) 0.0183(6) 0.0440(8) 0.0009(6) 0.0183(6) 0.0035(6)
C16' 0.0447(12) 0.0168(8) 0.0393(10) -0.0006(8) 0.0179(9) 0.0023(8)
C17' 0.0551(16) 0.0358(13) 0.0790(19) -0.0208(13) 0.0148(14) -0.0102(12)
C18' 0.0623(15) 0.0268(10) 0.0570(13) 0.0022(10) 0.0316(11) 0.0136(10)
C19' 0.0806(19) 0.0365(12) 0.0435(12) 0.0056(10) 0.0228(12) 0.0183(13)
Br1S 0.0571(3) 0.0433(3) 0.0764(4) 0.0015(3) 0.0257(3) -0.0084(2)
C1S 0.0362(15) 0.0191(12) 0.0355(14) 0.000 0.0113(11) 0.000

loop_
_atom_type_symbol
_atom_type_description
_atom_type_scat_dispersion_real
_atom_type_scat_dispersion_imag
_atom_type_scat_source
C C 0.0033 0.0016 'International Tables Vol C Tables 4.2.6.8 and 6.1.1.4'
H H 0.0000 0.0000 'International Tables Vol C Tables 4.2.6.8 and 6.1.1.4'
N N 0.0061 0.0033 'International Tables Vol C Tables 4.2.6.8 and 6.1.1.4'
O O 0.0106 0.0060 'International Tables Vol C Tables 4.2.6.8 and 6.1.1.4'
Br Br -0.2901 2.4595 'International Tables Vol C Tables 4.2.6.8 and 6.1.1.4'

loop_
_geom_angle_atom_site_label_1
_geom_angle_atom_site_label_2
_geom_angle_atom_site_label_3
_geom_angle
_geom_angle_site_symmetry_1
_geom_angle_site_symmetry_3
C2 N1 C13 118.40(17) . .
N1 C2 C3 121.39(19) . .
N1 C2 H2A 119.3 . .
C3 C2 H2A 119.3 . .
N4 C3 C2 130.20(19) . .
N4 C3 C11 109.63(17) . .
C2 C3 C11 120.17(18) . .
C3 N4 C5 108.33(17) . .
C3 N4 H4A 125.8 . .
C5 N4 H4A 125.8 . .
N4 C5 C6 128.6(2) . .
N4 C5 C10 109.89(18) . .
C6 C5 C10 121.5(2) . .
C7 C6 C5 117.1(2) . .
C7 C6 H6A 121.5 . .
C5 C6 H6A 121.5 . .
C6 C7 C8 122.3(2) . .
C6 C7 H7A 118.8 . .
C8 C7 H7A 118.8 . .
C9 C8 C7 120.4(2) . .
C9 C8 H8A 119.8 . .
C7 C8 H8A 119.8 . .
C8 C9 C10 118.8(2) . .
C8 C9 H9A 120.6 . .
C10 C9 H9A 120.6 . .
C9 C10 C5 119.89(19) . .
C9 C10 C11 134.3(2) . .
C5 C10 C11 105.83(17) . .
C12 C11 C3 118.10(18) . .
C12 C11 C10 135.58(18) . .
C3 C11 C10 106.32(17) . .
C11 C12 C13 117.98(18) . .
C11 C12 H12A 121.0 . .
C13 C12 H12A 121.0 . .
N1 C13 C12 123.93(18) . .
N1 C13 C14 114.24(17) . .
C12 C13 C14 121.83(18) . .
O14 C14 O15 125.21(19) . .
O14 C14 C13 124.15(18) . .
O15 C14 C13 110.63(17) . .
C14 O15 C16 122.82(17) . .
O15 C16 C18 109.64(18) . .
O15 C16 C19 109.9(2) . .
C18 C16 C19 112.9(2) . .
O15 C16 C17 101.77(18) . .
C18 C16 C17 110.3(2) . .
C19 C16 C17 111.7(2) . .
C16 C17 H17A 109.5 . .
C16 C17 H17B 109.5 . .
H17A C17 H17B 109.5 . .
C16 C17 H17C 109.5 . .
H17A C17 H17C 109.5 . .
H17B C17 H17C 109.5 . .
C16 C18 H18A 109.5 . .
C16 C18 H18B 109.5 . .
H18A C18 H18B 109.5 . .
C16 C18 H18C 109.5 . .
H18A C18 H18C 109.5 . .
H18B C18 H18C 109.5 . .
C16 C19 H19A 109.5 . .
C16 C19 H19B 109.5 . .
H19A C19 H19B 109.5 . .
C16 C19 H19C 109.5 . .
H19A C19 H19C 109.5 . .
H19B C19 H19C 109.5 . .
C2' N1' C13' 119.19(18) . .
N1' C2' C3' 120.74(17) . .
N1' C2' H2'A 119.6 . .
C3' C2' H2'A 119.6 . .
N4' C3' C2' 130.09(17) . .
N4' C3' C11' 109.56(17) . .
C2' C3' C11' 120.35(18) . .
C3' N4' C5' 108.41(16) . .
C3' N4' H4'A 125.8 . .
C5' N4' H4'A 125.8 . .
N4' C5' C6' 128.94(19) . .
N4' C5' C10' 109.21(17) . .
C6' C5' C10' 121.81(19) . .
C7' C6' C5' 117.2(2) . .
C7' C6' H6'A 121.4 . .
C5' C6' H6'A 121.4 . .
C6' C7' C8' 122.1(2) . .
C6' C7' H7'A 118.9 . .
C8' C7' H7'A 118.9 . .
C9' C8' C7' 120.3(2) . .
C9' C8' H8'A 119.9 . .
C7' C8' H8'A 119.9 . .
C8' C9' C10' 118.8(2) . .
C8' C9' H9'A 120.6 . .
C10' C9' H9'A 120.6 . .
C9' C10' C5' 119.71(19) . .
C9' C10' C11' 133.83(18) . .
C5' C10' C11' 106.42(17) . .
C12' C11' C3' 118.08(18) . .
C12' C11' C10' 135.54(18) . .
C3' C11' C10' 106.38(16) . .
C13' C12' C11' 117.75(17) . .
C13' C12' H12B 121.1 . .
C11' C12' H12B 121.1 . .
N1' C13' C12' 123.82(18) . .
N1' C13' C14' 113.36(17) . .
C12' C13' C14' 122.82(17) . .
O14' C14' O15' 125.49(19) . .
O14' C14' C13' 123.44(18) . .
O15' C14' C13' 111.04(17) . .
C14' O15' C16' 120.74(16) . .
O15' C16' C17' 110.49(19) . .
O15' C16' C19' 109.30(18) . .
C17' C16' C19' 112.6(2) . .
O15' C16' C18' 102.24(17) . .
C17' C16' C18' 111.0(2) . .
C19' C16' C18' 110.6(2) . .
C16' C17' H17D 109.5 . .
C16' C17' H17E 109.5 . .
H17D C17' H17E 109.5 . .
C16' C17' H17F 109.5 . .
H17D C17' H17F 109.5 . .
H17E C17' H17F 109.5 . .
C16' C18' H18D 109.5 . .
C16' C18' H18E 109.5 . .
H18D C18' H18E 109.5 . .
C16' C18' H18F 109.5 . .
H18D C18' H18F 109.5 . .
H18E C18' H18F 109.5 . .
C16' C19' H19D 109.5 . .
C16' C19' H19E 109.5 . .
H19D C19' H19E 109.5 . .
C16' C19' H19F 109.5 . .
H19D C19' H19F 109.5 . .
H19E C19' H19F 109.5 . .
C1S Br1S H1SC 30.53(4) . .
Br1S C1S Br1S 110.71(8) . 2
Br1S C1S H1SA 121.9(3) . .
Br1S C1S H1SA 87.7(3) 2 .
Br1S C1S H1SB 121.9(2) . .
Br1S C1S H1SB 96.7(2) 2 .
H1SA C1S H1SB 109.05(19) . .
Br1S C1S H1SC 80.3(2) . .
Br1S C1S H1SC 31.0(2) 2 .
H1SA C1S H1SC 109.1(2) . .
H1SB C1S H1SC 109.07(19) . .

loop_
_geom_bond_atom_site_label_1
_geom_bond_atom_site_label_2
_geom_bond_distance
_geom_bond_site_symmetry_2
N1 C2 1.329(3) .
N1 C13 1.359(3) .
C2 C3 1.395(3) .
C2 H2A 0.9500 .
C3 N4 1.369(3) .
C3 C11 1.413(3) .
N4 C5 1.375(3) .
N4 H4A 0.8800 .
C5 C6 1.400(3) .
C5 C10 1.411(3) .
C6 C7 1.377(3) .
C6 H6A 0.9500 .
C7 C8 1.404(4) .
C7 H7A 0.9500 .
C8 C9 1.381(3) .
C8 H8A 0.9500 .
C9 C10 1.397(3) .
C9 H9A 0.9500 .
C10 C11 1.443(3) .
C11 C12 1.384(3) .
C12 C13 1.390(3) .
C12 H12A 0.9500 .
C13 C14 1.485(3) .
C14 O14 1.211(2) .
C14 O15 1.338(2) .
O15 C16 1.478(3) .
C16 C18 1.504(4) .
C16 C19 1.507(4) .
C16 C17 1.519(3) .
C17 H17A 0.9800 .
C17 H17B 0.9800 .
C17 H17C 0.9800 .
C18 H18A 0.9800 .
C18 H18B 0.9800 .
C18 H18C 0.9800 .
C19 H19A 0.9800 .
C19 H19B 0.9800 .
C19 H19C 0.9800 .
N1' C2' 1.332(3) .
N1' C13' 1.356(2) .
C2' C3' 1.395(3) .
C2' H2'A 0.9500 .
C3' N4' 1.373(3) .
C3' C11' 1.414(3) .
N4' C5' 1.385(3) .
N4' H4'A 0.8800 .
C5' C6' 1.398(3) .
C5' C10' 1.413(3) .
C6' C7' 1.375(3) .
C6' H6'A 0.9500 .
C7' C8' 1.417(3) .
C7' H7'A 0.9500 .
C8' C9' 1.382(3) .
C8' H8'A 0.9500 .
C9' C10' 1.401(3) .
C9' H9'A 0.9500 .
C10' C11' 1.438(3) .
C11' C12' 1.396(3) .
C12' C13' 1.384(3) .
C12' H12B 0.9500 .
C13' C14' 1.503(3) .
C14' O14' 1.199(3) .
C14' O15' 1.343(2) .
O15' C16' 1.478(2) .
C16' C17' 1.512(4) .
C16' C19' 1.515(3) .
C16' C18' 1.520(3) .
C17' H17D 0.9800 .
C17' H17E 0.9800 .
C17' H17F 0.9800 .
C18' H18D 0.9800 .
C18' H18E 0.9800 .
C18' H18F 0.9800 .
C19' H19D 0.9800 .
C19' H19E 0.9800 .
C19' H19F 0.9800 .
Br1S C1S 1.7663(9) .
Br1S H1SC 1.862(4) .
C1S Br1S 1.7663(9) 2
C1S H1SA 0.9598(10) .
C1S H1SB 0.9598(9) .
C1S H1SC 0.9597(9) .

loop_
_geom_hbond_atom_site_label_D
_geom_hbond_atom_site_label_H
_geom_hbond_atom_site_label_A
_geom_hbond_distance_DH
_geom_hbond_distance_HA
_geom_hbond_distance_DA
_geom_hbond_angle_DHA
_geom_hbond_site_symmetry_A
N4 H4A N1' 0.88 2.09 2.923(3) 157.1 4_455
N4 H4A O14' 0.88 2.39 3.014(2) 128.5 4_455
C18 H18A O14 0.98 2.46 3.056(3) 118.6 .
C19 H19A O14 0.98 2.46 3.012(4) 115.1 .
N4' H4'A N1 0.88 2.50 3.185(2) 135.3 2
N4' H4'A O14 0.88 2.25 3.008(2) 144.6 2
C17' H17D O14' 0.98 2.38 2.964(3) 117.4 .
C19' H19F O14' 0.98 2.43 3.014(3) 117.7 .
C1S H1SA N1 0.9598(10) 2.617(4) 3.2970(18) 128.1(4) 2
C1S H1SA O14 0.9598(10) 2.490(2) 3.4322(17) 166.9(4) 2
C1S H1SB N1 0.9598(9) 2.452(2) 3.2970(18) 146.79(18) .
C1S H1SC Br1S 0.9597(9) 1.065(3) 1.7663(9) 121.4(3) 2

loop_
_geom_torsion_atom_site_label_1
_geom_torsion_atom_site_label_2
_geom_torsion_atom_site_label_3
_geom_torsion_atom_site_label_4
_geom_torsion
C13 N1 C2 C3 -0.3(3)
N1 C2 C3 N4 -178.3(2)
N1 C2 C3 C11 1.3(3)
C2 C3 N4 C5 179.6(2)
C11 C3 N4 C5 0.0(2)
C3 N4 C5 C6 179.2(2)
C3 N4 C5 C10 0.4(2)
N4 C5 C6 C7 -179.1(2)
C10 C5 C6 C7 -0.4(3)
C5 C6 C7 C8 0.3(3)
C6 C7 C8 C9 0.1(4)
C7 C8 C9 C10 -0.4(3)
C8 C9 C10 C5 0.4(3)
C8 C9 C10 C11 179.8(2)
N4 C5 C10 C9 179.01(18)
C6 C5 C10 C9 0.1(3)
N4 C5 C10 C11 -0.6(2)
C6 C5 C10 C11 -179.54(18)
N4 C3 C11 C12 178.80(17)
C2 C3 C11 C12 -0.9(3)
N4 C3 C11 C10 -0.4(2)
C2 C3 C11 C10 179.97(18)
C9 C10 C11 C12 2.1(4)
C5 C10 C11 C12 -178.4(2)
C9 C10 C11 C3 -179.0(2)
C5 C10 C11 C3 0.6(2)
C3 C11 C12 C13 -0.4(3)
C10 C11 C12 C13 178.4(2)
C2 N1 C13 C12 -1.1(3)
C2 N1 C13 C14 178.52(18)
C11 C12 C13 N1 1.5(3)
C11 C12 C13 C14 -178.16(17)
N1 C13 C14 O14 10.7(3)
C12 C13 C14 O14 -169.61(19)
N1 C13 C14 O15 -167.94(16)
C12 C13 C14 O15 11.7(3)
O14 C14 O15 C16 0.2(3)
C13 C14 O15 C16 178.89(17)
C14 O15 C16 C18 -64.0(3)
C14 O15 C16 C19 60.7(3)
C14 O15 C16 C17 179.2(2)
C13' N1' C2' C3' -0.7(3)
N1' C2' C3' N4' -178.04(18)
N1' C2' C3' C11' 2.7(3)
C2' C3' N4' C5' -178.83(19)
C11' C3' N4' C5' 0.5(2)
C3' N4' C5' C6' 178.0(2)
C3' N4' C5' C10' 0.3(2)
N4' C5' C6' C7' -177.1(2)
C10' C5' C6' C7' 0.4(3)
C5' C6' C7' C8' 0.3(3)
C6' C7' C8' C9' -0.8(3)
C7' C8' C9' C10' 0.5(3)
C8' C9' C10' C5' 0.1(3)
C8' C9' C10' C11' 177.8(2)
N4' C5' C10' C9' 177.31(17)
C6' C5' C10' C9' -0.6(3)
N4' C5' C10' C11' -0.9(2)
C6' C5' C10' C11' -178.83(18)
N4' C3' C11' C12' 178.35(16)
C2' C3' C11' C12' -2.3(3)
N4' C3' C11' C10' -1.0(2)
C2' C3' C11' C10' 178.34(17)
C9' C10' C11' C12' 4.1(4)
C5' C10' C11' C12' -178.0(2)
C9' C10' C11' C3' -176.7(2)
C5' C10' C11' C3' 1.2(2)
C3' C11' C12' C13' -0.1(3)
C10' C11' C12' C13' 179.1(2)
C2' N1' C13' C12' -1.8(3)
C2' N1' C13' C14' 178.49(17)
C11' C12' C13' N1' 2.1(3)
C11' C12' C13' C14' -178.15(18)
N1' C13' C14' O14' 6.2(3)
C12' C13' C14' O14' -173.5(2)
N1' C13' C14' O15' -171.99(17)
C12' C13' C14' O15' 8.3(3)
O14' C14' O15' C16' -0.5(3)
C13' C14' O15' C16' 177.66(17)
C14' O15' C16' C17' 60.4(3)
C14' O15' C16' C19' -64.1(3)
C14' O15' C16' C18' 178.60(19)
